data_4078141
loop_
_publ_author_name
'Carmona, Daniel'
'Lahoz, Fernando J.'
'Garc\'ia-Ordu\~na, Pilar'
'Oro, Luis A.'
'Lamata, M. Pilar'
'Viguri, Fernando'

_publ_section_title
;
 Half-Sandwich Complexes of Osmium(II) withl-\a-Amino Carboxylate Ligands
 as Asymmetric Transfer Hydrogenation Catalysts. On the Origin of the
 Enantioselectivity
;
_journal_issue 8
_journal_name_full Organometallics
_journal_page_first 3333
_journal_paper_doi 10.1021/om3001394
_journal_volume 31
_journal_year 2012
_chemical_absolute_configuration rmad
_chemical_formula_moiety 'C20 H26 Cl N O2 Os'
_chemical_formula_sum 'C20 H26 Cl N O2 Os'
_chemical_formula_weight 538.07
_chemical_name_systematic
;
 ?
;
_space_group_IT_number 4
_symmetry_cell_setting monoclinic
_symmetry_space_group_name_Hall 'P 2yb'
_symmetry_space_group_name_H-M 'P 1 21 1'
_atom_sites_solution_hydrogens geom
_atom_sites_solution_primary direct
_atom_sites_solution_secondary difmap
_audit_creation_method SHELXL-97
_cell_angle_alpha 90.00
_cell_angle_beta 93.131(2)
_cell_angle_gamma 90.00
_cell_formula_units_Z 2
_cell_length_a 10.3670(12)
_cell_length_b 6.6771(7)
_cell_length_c 13.6406(15)
_cell_measurement_reflns_used 6724
_cell_measurement_temperature 173(2)
_cell_measurement_theta_max 28.58
_cell_measurement_theta_min 1.97
_cell_volume 942.81(18)
_computing_cell_refinement 'SAINT+ v. 6.01 (Bruker AXS, 2000)'
_computing_data_collection 'SMART v. 5.611 (Bruker AXS, 2000)'
_computing_data_reduction 'SAINT+ v. 6.01 (Bruker AXS, 2000)'
_computing_molecular_graphics 'XP program, SHELXTL v6.10, Bruker2000'
_computing_publication_material 'XCIF program, SHELXTLv6.10, BrukerAXS'
_computing_structure_refinement 'SHELXL-97 (Sheldrick, 1997)'
_computing_structure_solution 'SHELXS-97 (Sheldrick, 1990)'
_diffrn_ambient_temperature 173(2)
_diffrn_detector_area_resol_mean 8.26
_diffrn_measured_fraction_theta_full 0.983
_diffrn_measured_fraction_theta_max 0.922
_diffrn_measurement_device_type 'Bruker SMART APEX CCD sysyem'
_diffrn_measurement_method '\w rotations with narrow frames'
_diffrn_radiation_monochromator graphite
_diffrn_radiation_source 'fine-focus sealed tube'
_diffrn_radiation_type MoK\a
_diffrn_radiation_wavelength 0.71073
_diffrn_reflns_av_R_equivalents 0.0446
_diffrn_reflns_av_sigmaI/netI 0.0767
_diffrn_reflns_limit_h_max 13
_diffrn_reflns_limit_h_min -11
_diffrn_reflns_limit_k_max 8
_diffrn_reflns_limit_k_min -8
_diffrn_reflns_limit_l_max 16
_diffrn_reflns_limit_l_min -18
_diffrn_reflns_number 6258
_diffrn_reflns_theta_full 27.50
_diffrn_reflns_theta_max 28.58
_diffrn_reflns_theta_min 1.97
_diffrn_standards_decay_% 'no decay'
_exptl_absorpt_coefficient_mu 6.917
_exptl_absorpt_correction_T_max 0.668
_exptl_absorpt_correction_T_min 0.446
_exptl_absorpt_correction_type multi-scan
_exptl_absorpt_process_details
; 
 SADABS: Area-Detector Absorption Correction. (1996)  Bruker-AXS 
 within SAINT+ package, v. 6.45.                    
;
_exptl_crystal_colour yellow
_exptl_crystal_density_diffrn 1.895
_exptl_crystal_density_method 'not measured'
_exptl_crystal_description needle
_exptl_crystal_F_000 524
_exptl_crystal_size_max 0.19
_exptl_crystal_size_mid 0.09
_exptl_crystal_size_min 0.08
_refine_diff_density_max 1.632
_refine_diff_density_min -0.787
_refine_diff_density_rms 0.159
_refine_ls_abs_structure_details 'Flack H D (1983), Acta Cryst. A39, 876-881'
_refine_ls_abs_structure_Flack -0.039(15)
_refine_ls_extinction_method none
_refine_ls_goodness_of_fit_ref 0.955
_refine_ls_hydrogen_treatment mixed
_refine_ls_matrix_type full
_refine_ls_number_parameters 235
_refine_ls_number_reflns 3983
_refine_ls_number_restraints 2
_refine_ls_restrained_S_all 0.955
_refine_ls_R_factor_all 0.0475
_refine_ls_R_factor_gt 0.0390
_refine_ls_shift/su_max 0.018
_refine_ls_shift/su_mean 0.001
_refine_ls_structure_factor_coef Fsqd
_refine_ls_weighting_details 'calc w=1/[\s^2^(Fo^2^)+(0.0360P)^2^+0.0000P] where P=(Fo^2^+2Fc^2^)/3'
_refine_ls_weighting_scheme calc
_refine_ls_wR_factor_gt 0.0801
_refine_ls_wR_factor_ref 0.0828
_reflns_number_gt 3488
_reflns_number_total 3983
_reflns_threshold_expression >2sigma(I)
_cod_data_source_file om3001394_si_001.cif
_cod_data_source_block compnd_3b
_cod_depositor_comments
;
The following automatic conversions were performed:

'_symmetry_cell_setting' value 'Monoclinic' changed to 'monoclinic'
according to /home/saulius/struct/CIF-dictionaries/cif_core.dic
dictionary named 'cif_core.dic' version 2.4.1 from 2010-06-29.

Automatic conversion script
Id: cif_fix_values 1715 2011-07-08 13:25:40Z adriana 
;
_cod_original_sg_symbol_H-M 'P 21'
_cod_database_code 4078141

loop_
_symmetry_equiv_pos_as_xyz
'x, y, z'
'-x, y+1/2, -z'

loop_
_atom_site_label
_atom_site_type_symbol
_atom_site_fract_x
_atom_site_fract_y
_atom_site_fract_z
_atom_site_U_iso_or_equiv
_atom_site_adp_type
_atom_site_occupancy
_atom_site_symmetry_multiplicity
_atom_site_calc_flag
_atom_site_refinement_flags
Os Os 0.26930(3) 0.25152(8) 0.183301(18) 0.02693(9) Uani 1 1 d .
Cl Cl 0.2477(3) 0.4453(4) 0.32977(18) 0.0461(6) Uani 1 1 d .
O1 O 0.1516(7) 0.4765(10) 0.1210(5) 0.0415(16) Uani 1 1 d .
O2 O -0.0435(7) 0.5760(12) 0.0756(5) 0.0474(18) Uani 1 1 d .
N N 0.0815(8) 0.1620(11) 0.2187(6) 0.0329(18) Uani 1 1 d D
C1 C 0.4193(8) 0.0373(14) 0.2317(6) 0.0293(19) Uani 1 1 d .
C2 C 0.4760(8) 0.225(2) 0.2132(6) 0.032(3) Uani 1 1 d .
H2 H 0.5312 0.2865 0.2625 0.038 Uiso 1 1 calc R
C3 C 0.4520(9) 0.3217(13) 0.1240(6) 0.032(2) Uani 1 1 d .
H3 H 0.4919 0.4472 0.1130 0.039 Uiso 1 1 calc R
C4 C 0.3690(8) 0.237(3) 0.0487(6) 0.037(2) Uani 1 1 d .
C5 C 0.3150(9) 0.0495(14) 0.0653(6) 0.034(2) Uani 1 1 d .
H5 H 0.2622 -0.0127 0.0150 0.041 Uiso 1 1 calc R
C6 C 0.3380(8) -0.0493(13) 0.1570(6) 0.032(2) Uani 1 1 d .
H6 H 0.2981 -0.1749 0.1680 0.038 Uiso 1 1 calc R
C7 C 0.4444(9) -0.0808(14) 0.3272(6) 0.035(2) Uani 1 1 d .
H7 H 0.3605 -0.1343 0.3564 0.09(4) Uiso 1 1 d R
C8 C 0.5517(9) -0.225(3) 0.3135(6) 0.040(3) Uani 1 1 d .
H8A H 0.6277 -0.1528 0.2926 0.061 Uiso 1 1 calc R
H8C H 0.5244 -0.3238 0.2632 0.061 Uiso 1 1 calc R
H8B H 0.5735 -0.2943 0.3756 0.061 Uiso 1 1 calc R
C9 C 0.4763(11) 0.0526(16) 0.4156(7) 0.046(3) Uani 1 1 d .
H9A H 0.4528 -0.0164 0.4755 0.069 Uiso 1 1 calc R
H9B H 0.4275 0.1779 0.4086 0.069 Uiso 1 1 calc R
H9C H 0.5690 0.0821 0.4198 0.069 Uiso 1 1 calc R
C10 C 0.3331(11) 0.3552(17) -0.0443(7) 0.054(3) Uani 1 1 d .
H10A H 0.4010 0.3394 -0.0909 0.081 Uiso 1 1 calc R
H10B H 0.3243 0.4971 -0.0277 0.081 Uiso 1 1 calc R
H10C H 0.2511 0.3053 -0.0739 0.081 Uiso 1 1 calc R
C11 C 0.0308(9) 0.4538(14) 0.1126(6) 0.034(2) Uani 1 1 d .
C12 C -0.0183(7) 0.257(3) 0.1480(5) 0.0349(18) Uani 1 1 d .
H12 H -0.0256 0.1677 0.0892 0.042 Uiso 1 1 calc R
C13 C 0.0553(11) -0.0519(15) 0.2311(9) 0.056(3) Uani 1 1 d .
H13A H -0.0315 -0.0693 0.2549 0.085 Uiso 1 1 calc R
H13B H 0.1192 -0.1090 0.2788 0.085 Uiso 1 1 calc R
H13C H 0.0607 -0.1204 0.1679 0.085 Uiso 1 1 calc R
C14 C -0.1524(8) 0.263(3) 0.1889(5) 0.038(2) Uani 1 1 d .
H14A H -0.2091 0.3494 0.1462 0.045 Uiso 1 1 calc R
H14B H -0.1892 0.1263 0.1868 0.045 Uiso 1 1 calc R
C15 C -0.1525(9) 0.3400(14) 0.2923(6) 0.033(2) Uani 1 1 d .
C16 C -0.1322(11) 0.5401(16) 0.3124(7) 0.044(3) Uani 1 1 d .
H16 H -0.1206 0.6298 0.2596 0.053 Uiso 1 1 calc R
C17 C -0.1281(11) 0.6133(16) 0.4058(7) 0.049(3) Uani 1 1 d .
H17 H -0.1100 0.7510 0.4174 0.059 Uiso 1 1 calc R
C18 C -0.1495(11) 0.4914(19) 0.4818(8) 0.051(3) Uani 1 1 d .
H18 H -0.1487 0.5436 0.5467 0.061 Uiso 1 1 calc R
C19 C -0.1721(11) 0.295(2) 0.4656(7) 0.059(5) Uani 1 1 d .
H19 H -0.1856 0.2093 0.5196 0.071 Uiso 1 1 calc R
C20 C -0.1760(10) 0.2158(17) 0.3710(7) 0.042(3) Uani 1 1 d .
H20 H -0.1945 0.0779 0.3605 0.051 Uiso 1 1 calc R
H H 0.065(7) 0.223(14) 0.273(4) 0.03(2) Uiso 1 1 d D

loop_
_atom_site_aniso_label
_atom_site_aniso_U_11
_atom_site_aniso_U_22
_atom_site_aniso_U_33
_atom_site_aniso_U_23
_atom_site_aniso_U_13
_atom_site_aniso_U_12
Os 0.03071(16) 0.02439(15) 0.02554(14) -0.0006(3) 0.00025(10) -0.0015(3)
Cl 0.0533(17) 0.0426(15) 0.0420(14) -0.0182(11) -0.0019(12) 0.0030(12)
O1 0.040(4) 0.043(4) 0.041(4) 0.011(3) 0.004(3) 0.008(3)
O2 0.046(5) 0.060(5) 0.036(4) 0.019(4) -0.001(3) 0.013(4)
N 0.046(5) 0.021(4) 0.032(4) -0.001(3) 0.010(4) -0.001(3)
C1 0.025(5) 0.034(5) 0.029(5) -0.004(4) 0.004(3) 0.004(4)
C2 0.038(4) 0.032(8) 0.027(4) -0.008(5) 0.001(3) -0.004(5)
C3 0.031(5) 0.033(5) 0.032(5) 0.004(4) 0.000(4) -0.006(3)
C4 0.040(4) 0.041(6) 0.032(4) 0.001(7) 0.007(3) -0.005(9)
C5 0.040(6) 0.032(5) 0.030(5) -0.006(4) -0.006(4) 0.005(4)
C6 0.024(5) 0.029(5) 0.041(5) -0.001(4) -0.005(4) -0.001(4)
C7 0.042(6) 0.036(5) 0.027(5) -0.001(4) 0.008(4) -0.002(4)
C8 0.051(5) 0.032(8) 0.037(4) 0.002(5) -0.006(4) 0.007(6)
C9 0.058(7) 0.050(7) 0.029(5) 0.003(5) -0.009(5) 0.008(6)
C10 0.059(8) 0.078(8) 0.025(5) 0.010(5) 0.001(5) -0.006(6)
C11 0.033(5) 0.043(6) 0.028(5) 0.004(4) 0.013(4) 0.001(4)
C12 0.037(4) 0.038(4) 0.030(4) -0.001(9) 0.000(3) 0.010(9)
C13 0.055(7) 0.034(6) 0.081(9) 0.018(6) 0.015(6) -0.003(5)
C14 0.028(4) 0.050(6) 0.036(4) -0.005(8) 0.004(3) -0.007(8)
C15 0.027(5) 0.041(5) 0.030(5) -0.001(4) -0.002(4) -0.003(4)
C16 0.062(7) 0.036(6) 0.036(6) 0.002(4) 0.011(5) -0.008(5)
C17 0.063(8) 0.044(6) 0.039(6) -0.004(5) -0.003(5) 0.001(5)
C18 0.050(7) 0.069(8) 0.034(6) -0.012(6) 0.006(5) 0.006(6)
C19 0.081(8) 0.071(14) 0.028(5) 0.014(6) 0.020(5) 0.017(7)
C20 0.061(6) 0.017(8) 0.050(5) 0.002(4) 0.011(4) -0.010(5)

loop_
_atom_type_symbol
_atom_type_description
_atom_type_scat_dispersion_real
_atom_type_scat_dispersion_imag
_atom_type_scat_source
C C 0.0033 0.0016 'International Tables Vol C Tables 4.2.6.8 and 6.1.1.4'
H H 0.0000 0.0000 'International Tables Vol C Tables 4.2.6.8 and 6.1.1.4'
N N 0.0061 0.0033 'International Tables Vol C Tables 4.2.6.8 and 6.1.1.4'
O O 0.0106 0.0060 'International Tables Vol C Tables 4.2.6.8 and 6.1.1.4'
Cl Cl 0.1484 0.1585 'International Tables Vol C Tables 4.2.6.8 and 6.1.1.4'
Os Os -1.2165 7.6030 'International Tables Vol C Tables 4.2.6.8 and 6.1.1.4'

loop_
_geom_angle_atom_site_label_1
_geom_angle_atom_site_label_2
_geom_angle_atom_site_label_3
_geom_angle
O1 Os N 76.8(3)
O1 Os C3 101.4(3)
N Os C3 170.6(3)
O1 Os C4 89.0(5)
N Os C4 132.1(4)
C3 Os C4 38.5(4)
O1 Os C2 133.2(5)
N Os C2 147.9(4)
C3 Os C2 37.5(3)
C4 Os C2 69.0(3)
O1 Os C6 142.2(3)
N Os C6 95.2(3)
C3 Os C6 80.6(3)
C4 Os C6 68.9(6)
C2 Os C6 68.1(5)
O1 Os C5 106.9(3)
N Os C5 103.5(3)
C3 Os C5 68.0(3)
C4 Os C5 37.5(6)
C2 Os C5 80.6(4)
C6 Os C5 38.3(3)
O1 Os C1 169.6(3)
N Os C1 113.2(3)
C3 Os C1 68.3(3)
C4 Os C1 82.0(5)
C2 Os C1 37.9(5)
C6 Os C1 37.8(3)
C5 Os C1 68.7(3)
O1 Os Cl 82.64(19)
N Os Cl 80.4(2)
C3 Os Cl 108.6(2)
C4 Os Cl 143.5(5)
C2 Os Cl 91.3(3)
C6 Os Cl 133.1(2)
C5 Os Cl 170.2(2)
C1 Os Cl 101.5(2)
C11 O1 Os 120.4(6)
C13 N C12 111.0(10)
C13 N Os 118.7(7)
C12 N Os 110.0(6)
C13 N H 108(7)
C12 N H 101(6)
Os N H 107(6)
C6 C1 C2 118.3(8)
C6 C1 C7 118.0(8)
C2 C1 C7 123.7(8)
C6 C1 Os 70.3(5)
C2 C1 Os 70.2(5)
C7 C1 Os 132.6(6)
C3 C2 C1 120.7(9)
C3 C2 Os 70.7(5)
C1 C2 Os 71.8(5)
C3 C2 H2 119.6
C1 C2 H2 119.6
Os C2 H2 130.5
C2 C3 C4 121.4(11)
C2 C3 Os 71.9(5)
C4 C3 Os 71.0(5)
C2 C3 H3 119.3
C4 C3 H3 119.3
Os C3 H3 130.6
C5 C4 C3 118.3(10)
C5 C4 C10 121.3(9)
C3 C4 C10 120.3(15)
C5 C4 Os 71.8(5)
C3 C4 Os 70.5(5)
C10 C4 Os 125.3(10)
C4 C5 C6 120.7(8)
C4 C5 Os 70.7(6)
C6 C5 Os 70.7(5)
C4 C5 H5 119.7
C6 C5 H5 119.7
Os C5 H5 131.8
C1 C6 C5 120.6(8)
C1 C6 Os 71.9(5)
C5 C6 Os 71.0(5)
C1 C6 H6 119.7
C5 C6 H6 119.7
Os C6 H6 129.9
C8 C7 C9 110.3(8)
C8 C7 C1 108.6(7)
C9 C7 C1 113.1(8)
C8 C7 H7 118.1
C9 C7 H7 92.7
C1 C7 H7 113.3
C7 C8 H8A 109.5
C7 C8 H8C 109.5
H8A C8 H8C 109.5
C7 C8 H8B 109.5
H8A C8 H8B 109.5
H8C C8 H8B 109.5
C7 C9 H9A 109.5
C7 C9 H9B 109.5
H9A C9 H9B 109.5
C7 C9 H9C 109.5
H9A C9 H9C 109.5
H9B C9 H9C 109.5
C4 C10 H10A 109.5
C4 C10 H10B 109.5
H10A C10 H10B 109.5
C4 C10 H10C 109.5
H10A C10 H10C 109.5
H10B C10 H10C 109.5
O2 C11 O1 124.2(9)
O2 C11 C12 120.3(9)
O1 C11 C12 115.5(8)
C11 C12 N 109.9(9)
C11 C12 C14 115.4(14)
N C12 C14 112.5(8)
C11 C12 H12 106.1
N C12 H12 106.1
C14 C12 H12 106.1
N C13 H13A 109.5
N C13 H13B 109.5
H13A C13 H13B 109.5
N C13 H13C 109.5
H13A C13 H13C 109.5
H13B C13 H13C 109.5
C15 C14 C12 113.6(8)
C15 C14 H14A 108.8
C12 C14 H14A 108.8
C15 C14 H14B 108.9
C12 C14 H14B 108.9
H14A C14 H14B 107.7
C16 C15 C20 117.1(9)
C16 C15 C14 120.7(11)
C20 C15 C14 122.1(11)
C17 C16 C15 122.0(10)
C17 C16 H16 119.0
C15 C16 H16 119.0
C18 C17 C16 120.3(10)
C18 C17 H17 119.8
C16 C17 H17 119.8
C17 C18 C19 119.7(10)
C17 C18 H18 120.1
C19 C18 H18 120.1
C18 C19 C20 121.2(11)
C18 C19 H19 119.4
C20 C19 H19 119.4
C15 C20 C19 119.5(10)
C15 C20 H20 120.3
C19 C20 H20 120.3

loop_
_geom_bond_atom_site_label_1
_geom_bond_atom_site_label_2
_geom_bond_distance
Os O1 2.086(6)
Os N 2.117(8)
Os C3 2.152(9)
Os C4 2.159(8)
Os C2 2.167(8)
Os C6 2.168(9)
Os C5 2.172(9)
Os C1 2.188(9)
Os Cl 2.401(2)
O1 C11 1.261(11)
O2 C11 1.213(11)
N C13 1.465(12)
N C12 1.515(12)
N H 0.87(2)
C1 C6 1.411(11)
C1 C2 1.416(18)
C1 C7 1.534(12)
C2 C3 1.387(13)
C2 H2 0.9500
C3 C4 1.423(14)
C3 H3 0.9500
C4 C5 1.39(2)
C4 C10 1.523(16)
C5 C6 1.423(12)
C5 H5 0.9500
C6 H6 0.9500
C7 C8 1.492(15)
C7 C9 1.521(13)
C7 H7 1.0401
C8 H8A 0.9800
C8 H8C 0.9800
C8 H8B 0.9800
C9 H9A 0.9800
C9 H9B 0.9800
C9 H9C 0.9800
C10 H10A 0.9800
C10 H10B 0.9800
C10 H10C 0.9800
C11 C12 1.50(2)
C12 C14 1.526(10)
C12 H12 1.0000
C13 H13A 0.9800
C13 H13B 0.9800
C13 H13C 0.9800
C14 C15 1.501(13)
C14 H14A 0.9900
C14 H14B 0.9900
C15 C16 1.378(13)
C15 C20 1.388(12)
C16 C17 1.363(13)
C16 H16 0.9500
C17 C18 1.346(14)
C17 H17 0.9500
C18 C19 1.348(19)
C18 H18 0.9500
C19 C20 1.393(13)
C19 H19 0.9500
C20 H20 0.9500
